data_9008208
loop_
_publ_author_name
'Araki, T.'
'Zoltai, T.'

_publ_section_title
;
 Crystal structure of babingtonite
 Locality: Yakuki mine, Japan
;
_journal_name_full 'Zeitschrift fur Kristallographie'
_journal_page_first 355
_journal_page_last 373
_journal_volume 135
_journal_year 1972
_chemical_formula_sum 'Ca2 Fe1.856 O15 Si5'
_chemical_name_mineral Babingtonite
_space_group_IT_number 2
_symmetry_space_group_name_Hall '-P 1'
_symmetry_space_group_name_H-M 'P -1'
_cell_angle_alpha 91.433
_cell_angle_beta 93.886
_cell_angle_gamma 104.255
_cell_length_a 7.509
_cell_length_b 11.697
_cell_length_c 6.719
_cell_formula_units_Z 2
_cell_volume 570.132
_exptl_crystal_density_diffrn 3.287
_cod_original_formula_sum 'Ca2 Fe1.856 Si5 O15'
_cod_database_code 9008208

loop_
_symmetry_equiv_pos_as_xyz
x,y,z
-x,-y,-z

loop_
_atom_site_label
_atom_site_fract_x
_atom_site_fract_y
_atom_site_fract_z
_atom_site_occupancy
_atom_site_U_iso_or_equiv
Ca1 0.78195 0.94185 0.14246 1.00000 0.01049
Ca2 0.23789 0.52034 0.30414 1.00000 0.00881
Fe2+ 0.59363 0.64411 0.06137 0.85610 0.00627
Fe3+ 0.04655 0.23532 0.18443 1.00000 0.00709
Si1 0.28767 0.05351 0.34126 1.00000 0.00733
Si2 0.46011 0.31355 0.42474 1.00000 0.00661
Si3 0.80613 0.44506 0.20977 1.00000 0.00628
Si4 0.98773 0.71336 0.30999 1.00000 0.00662
Si5 0.32721 0.83592 0.10650 1.00000 0.00737
O1 0.19767 0.98774 0.53409 1.00000 0.01341
O2 0.13003 0.08047 0.18484 1.00000 0.00887
O3 0.43302 0.17111 0.43607 1.00000 0.01123
O4 0.31691 0.33841 0.24601 1.00000 0.00909
O5 0.55045 0.62029 0.36622 1.00000 0.00937
O6 0.67737 0.37087 0.37284 1.00000 0.00955
O7 0.96850 0.38455 0.15858 1.00000 0.00951
O8 0.67837 0.47453 0.02701 1.00000 0.00870
O9 0.92555 0.56897 0.33717 1.00000 0.00870
O10 0.87215 0.75533 0.12528 1.00000 0.00956
O11 0.02110 0.22100 0.47837 1.00000 0.01130
O12 0.20394 0.73700 0.24969 1.00000 0.00979
O13 0.50958 0.79949 0.05626 1.00000 0.01126
O14 0.80576 0.14201 0.08167 1.00000 0.01031
O15 0.39447 0.96755 0.22562 1.00000 0.01150
